data_4319454
loop_
_publ_author_name
'Sergey Lamansky'
'Peter Djurovich'
'Drew Murphy'
'Feras Abdel-Razzaq'
'Raymond Kwong'
'Irina Tsyba'
'Manfred Bortz'
'Becky Mui'
'Robert Bau'
'Mark E. Thompson'

_publ_section_title
;
 Synthesis and Characterization of Phosphorescent Cyclometalated Iridium
 Complexes
;
_journal_name_full 'Inorganic Chemistry'
_journal_page_first 1704
_journal_page_last 1711
_journal_paper_doi 10.1021/ic0008969
_journal_volume 40
_journal_year 2001
_chemical_formula_sum 'C29 H26 Ir N2 O2'
_chemical_formula_weight 626.72
_chemical_name_common (ptpy)2Ir(acac)
_chemical_name_systematic
; 
 ? 
;
_space_group_IT_number 2
_symmetry_cell_setting triclinic
_symmetry_space_group_name_Hall '-P 1'
_symmetry_space_group_name_H-M 'P -1'
_atom_sites_solution_hydrogens geom
_atom_sites_solution_primary direct
_atom_sites_solution_secondary difmap
_audit_creation_method SHELXL
_cell_angle_alpha 64.340(6)
_cell_angle_beta 76.153(9)
_cell_angle_gamma 87.211(10)
_cell_formula_units_Z 2
_cell_length_a 9.6974(17)
_cell_length_b 11.6164(14)
_cell_length_c 12.3706(14)
_cell_measurement_temperature 173
_cell_volume 1217.2(3)
_computing_structure_refinement 'SHELXL-93 (Sheldrick, 1993)'
_computing_structure_solution 'SHELXS-86 (Sheldrick, 1990)'
_diffrn_ambient_temperature 173
_diffrn_radiation_monochromator graphite
_diffrn_radiation_source 'fine-focus sealed tube'
_diffrn_radiation_type MoK\a
_diffrn_radiation_wavelength 0.71073
_diffrn_reflns_av_R_equivalents 0.0233
_diffrn_reflns_av_sigmaI/netI 0.0305
_diffrn_reflns_limit_h_max 9
_diffrn_reflns_limit_h_min -9
_diffrn_reflns_limit_k_max 12
_diffrn_reflns_limit_k_min -12
_diffrn_reflns_limit_l_max 14
_diffrn_reflns_limit_l_min 0
_diffrn_reflns_number 3745
_diffrn_reflns_theta_max 24.99
_diffrn_reflns_theta_min 2.04
_exptl_absorpt_coefficient_mu 5.514
_exptl_absorpt_correction_T_max 1.000
_exptl_absorpt_correction_T_min 0.328
_exptl_absorpt_correction_type difabs
_exptl_crystal_density_diffrn 1.710
_exptl_crystal_F_000 614
_exptl_crystal_size_max 0.65
_exptl_crystal_size_mid 0.45
_exptl_crystal_size_min 0.40
_refine_diff_density_max 0.690
_refine_diff_density_min -0.838
_refine_diff_density_rms 0.107
_refine_ls_extinction_method none
_refine_ls_goodness_of_fit_all 0.725
_refine_ls_goodness_of_fit_obs 0.686
_refine_ls_matrix_type full
_refine_ls_number_parameters 309
_refine_ls_number_reflns 3745
_refine_ls_number_restraints 0
_refine_ls_restrained_S_all 0.725
_refine_ls_restrained_S_obs 0.686
_refine_ls_R_factor_all 0.0336
_refine_ls_R_factor_obs 0.0270
_refine_ls_shift/esd_max 0.008
_refine_ls_shift/esd_mean 0.001
_refine_ls_structure_factor_coef Fsqd
_refine_ls_weighting_details 'w=1/[\s^2^(Fo^2^)+(0.1083P)^2^+0.0000P] where P=(Fo^2^+2Fc^2^)/3'
_refine_ls_weighting_scheme calc
_refine_ls_wR_factor_all 0.0900
_refine_ls_wR_factor_obs 0.0805
_reflns_number_observed 3745
_reflns_number_total 4663
_reflns_observed_criterion >2sigma(I)
_cod_data_source_file ic0008969_2.cif
_cod_data_source_block difabs
_cod_depositor_comments
;
The following automatic conversions were performed:

'_refine_ls_weighting_scheme' value 'calc
w=1/[\s^2^(Fo^2^)+(0.1083P)^2^+0.0000P] where P=(Fo^2^+2Fc^2^)/3' was
changed to 'calc'. New tag '_refine_ls_weighting_details' was
created. The value of the new tag was set to
'w=1/[\s^2^(Fo^2^)+(0.1083P)^2^+0.0000P] where P=(Fo^2^+2Fc^2^)/3'.

Automatic conversion script
Id: cif_fix_values 3143 2015-03-26 13:38:13Z robertas 
;
_cod_original_cell_volume 1217.2(4)
_cod_database_code 4319454

loop_
_symmetry_equiv_pos_as_xyz
'x, y, z'
'-x, -y, -z'

loop_
_atom_site_aniso_label
_atom_site_aniso_U_11
_atom_site_aniso_U_22
_atom_site_aniso_U_33
_atom_site_aniso_U_23
_atom_site_aniso_U_13
_atom_site_aniso_U_12
Ir1 0.0290(2) 0.0281(2) 0.02860(14) -0.01245(10) -0.00684(10) 0.00143(10)
N1 0.033(3) 0.039(3) 0.032(3) -0.019(2) -0.005(2) -0.001(2)
C1 0.031(4) 0.040(3) 0.048(4) -0.020(3) -0.007(3) 0.004(3)
C2 0.034(4) 0.069(5) 0.056(4) -0.037(4) -0.014(3) 0.012(3)
C3 0.039(5) 0.063(5) 0.049(4) -0.030(4) 0.002(3) 0.000(4)
C4 0.042(4) 0.052(4) 0.035(3) -0.022(3) 0.000(3) 0.001(3)
C5 0.042(4) 0.038(3) 0.033(3) -0.022(3) -0.008(3) -0.003(3)
C6 0.033(4) 0.034(3) 0.029(3) -0.012(2) -0.007(2) 0.002(3)
C7 0.049(5) 0.043(4) 0.042(4) -0.014(3) -0.004(3) -0.009(3)
C8 0.059(5) 0.033(3) 0.046(4) -0.010(3) -0.015(3) 0.015(3)
C9 0.055(5) 0.042(4) 0.039(4) -0.015(3) -0.014(3) 0.015(3)
C10 0.066(6) 0.050(5) 0.082(6) 0.000(4) -0.022(5) 0.025(4)
C11 0.033(4) 0.045(4) 0.043(4) -0.017(3) -0.011(3) 0.003(3)
C12 0.037(4) 0.036(3) 0.043(3) -0.023(3) -0.007(3) -0.001(3)
N2 0.027(3) 0.036(3) 0.033(3) -0.010(2) -0.007(2) 0.003(2)
C13 0.050(5) 0.036(3) 0.039(3) -0.020(3) -0.004(3) 0.010(3)
C14 0.037(4) 0.047(4) 0.049(4) -0.019(3) -0.001(3) 0.010(3)
C15 0.032(5) 0.044(4) 0.052(4) -0.006(3) -0.005(3) 0.002(3)
C16 0.032(4) 0.047(4) 0.051(4) -0.015(3) -0.014(3) 0.001(3)
C17 0.032(4) 0.032(3) 0.037(3) -0.010(2) -0.018(3) 0.005(3)
C18 0.042(4) 0.026(3) 0.039(3) -0.011(2) -0.019(3) 0.006(3)
C19 0.036(4) 0.037(3) 0.050(4) -0.012(3) -0.018(3) 0.001(3)
C20 0.056(5) 0.043(4) 0.045(4) -0.025(3) -0.022(3) 0.003(3)
C21 0.060(5) 0.045(4) 0.036(3) -0.020(3) -0.016(3) 0.008(3)
C22 0.092(7) 0.081(6) 0.062(5) -0.054(5) -0.013(5) 0.003(5)
C23 0.033(4) 0.038(3) 0.033(3) -0.016(3) -0.005(3) 0.000(3)
C24 0.035(4) 0.027(3) 0.027(3) -0.007(2) -0.017(2) 0.005(2)
O1 0.045(3) 0.039(2) 0.035(2) -0.018(2) -0.014(2) 0.003(2)
O2 0.045(3) 0.031(2) 0.049(3) -0.017(2) -0.015(2) 0.006(2)
C25 0.024(4) 0.047(4) 0.045(4) -0.022(3) -0.006(3) -0.003(3)
C26 0.031(4) 0.043(4) 0.037(3) -0.013(3) -0.013(3) 0.000(3)
C28 0.057(5) 0.063(5) 0.055(4) -0.039(4) -0.014(4) 0.003(4)
C29 0.081(7) 0.052(5) 0.069(5) -0.009(4) -0.040(5) 0.000(4)
C27 0.039(4) 0.057(4) 0.039(4) -0.022(3) -0.014(3) 0.003(3)

loop_
_atom_site_label
_atom_site_type_symbol
_atom_site_fract_x
_atom_site_fract_y
_atom_site_fract_z
_atom_site_U_iso_or_equiv
_atom_site_thermal_displace_type
_atom_site_occupancy
_atom_site_calc_flag
_atom_site_refinement_flags
_atom_site_disorder_group
Ir1 Ir 0.25148(2) 0.18569(2) 0.12492(2) 0.02851(12) Uani 1 d . .
N1 N 0.0469(6) 0.1348(5) 0.2280(5) 0.0338(12) Uani 1 d . .
C1 C -0.0664(7) 0.2060(6) 0.2038(6) 0.0398(15) Uani 1 d . .
H1 H -0.0516(7) 0.2847(6) 0.1347(6) 0.043(5) Uiso 1 calc R .
C2 C -0.2025(8) 0.1673(8) 0.2767(7) 0.049(2) Uani 1 d . .
H2 H -0.2776(8) 0.2192(8) 0.2577(7) 0.043(5) Uiso 1 calc R .
C3 C -0.2252(8) 0.0493(8) 0.3792(7) 0.050(2) Uani 1 d . .
H3 H -0.3158(8) 0.0209(8) 0.4306(7) 0.043(5) Uiso 1 calc R .
C4 C -0.1128(7) -0.0243(7) 0.4033(6) 0.044(2) Uani 1 d . .
H4 H -0.1272(7) -0.1042(7) 0.4709(6) 0.043(5) Uiso 1 calc R .
C5 C 0.0247(7) 0.0192(6) 0.3271(5) 0.0355(14) Uani 1 d . .
C6 C 0.1552(7) -0.0480(6) 0.3434(5) 0.0327(13) Uani 1 d . .
C7 C 0.1590(8) -0.1742(6) 0.4340(6) 0.048(2) Uani 1 d . .
H7 H 0.0744(8) -0.2199(6) 0.4863(6) 0.043(5) Uiso 1 calc R .
C8 C 0.2840(8) -0.2297(6) 0.4459(6) 0.049(2) Uani 1 d . .
H8 H 0.2842(8) -0.3136(6) 0.5045(6) 0.043(5) Uiso 1 calc R .
C9 C 0.4133(8) -0.1613(6) 0.3703(6) 0.046(2) Uani 1 d . .
C10 C 0.5468(10) -0.2242(8) 0.3898(9) 0.077(3) Uani 1 d . .
H10A H 0.5855(10) -0.2496(8) 0.3249(9) 0.125(12) Uiso 1 calc R .
H10B H 0.5279(10) -0.2984(8) 0.4681(9) 0.125(12) Uiso 1 calc R .
H10C H 0.6139(10) -0.1657(8) 0.3891(9) 0.125(12) Uiso 1 calc R .
C11 C 0.4082(7) -0.0383(6) 0.2821(6) 0.041(2) Uani 1 d . .
H11 H 0.4940(7) 0.0080(6) 0.2340(6) 0.043(5) Uiso 1 calc R .
C12 C 0.2813(7) 0.0214(6) 0.2604(6) 0.0366(15) Uani 1 d . .
N2 N 0.4587(6) 0.2296(5) 0.0331(5) 0.0339(12) Uani 1 d . .
C13 C 0.5269(8) 0.1870(6) -0.0510(6) 0.042(2) Uani 1 d . .
H13 H 0.4762(8) 0.1327(6) -0.0671(6) 0.043(5) Uiso 1 calc R .
C14 C 0.6664(7) 0.2203(7) -0.1131(6) 0.047(2) Uani 1 d . .
H14 H 0.7099(7) 0.1894(7) -0.1701(6) 0.043(5) Uiso 1 calc R .
C15 C 0.7413(8) 0.3013(7) -0.0888(7) 0.049(2) Uani 1 d . .
H15 H 0.8366(8) 0.3257(7) -0.1293(7) 0.043(5) Uiso 1 calc R .
C16 C 0.6731(7) 0.3458(7) -0.0036(6) 0.045(2) Uani 1 d . .
H16 H 0.7227(7) 0.4009(7) 0.0124(6) 0.043(5) Uiso 1 calc R .
C17 C 0.5304(7) 0.3087(5) 0.0584(5) 0.0339(14) Uani 1 d . .
C18 C 0.4496(7) 0.3440(5) 0.1515(5) 0.0348(14) Uani 1 d . .
C19 C 0.5007(7) 0.4240(6) 0.1921(6) 0.042(2) Uani 1 d . .
H19 H 0.5941(7) 0.4585(6) 0.1580(6) 0.043(5) Uiso 1 calc R .
C20 C 0.4154(8) 0.4530(6) 0.2819(6) 0.044(2) Uani 1 d . .
H20 H 0.4520(8) 0.5045(6) 0.3099(6) 0.043(5) Uiso 1 calc R .
C21 C 0.2770(8) 0.4061(6) 0.3299(6) 0.045(2) Uani 1 d . .
C22 C 0.1810(10) 0.4409(9) 0.4268(8) 0.071(3) Uani 1 d . .
H22A H 0.2091(10) 0.3983(9) 0.5034(8) 0.125(12) Uiso 1 calc R .
H22B H 0.0841(10) 0.4145(9) 0.4387(8) 0.125(12) Uiso 1 calc R .
H22C H 0.1893(10) 0.5318(9) 0.3994(8) 0.125(12) Uiso 1 calc R .
C23 C 0.2226(7) 0.3269(6) 0.2896(5) 0.0346(14) Uani 1 d . .
H23 H 0.1275(7) 0.2971(6) 0.3224(5) 0.043(5) Uiso 1 calc R .
C24 C 0.3065(7) 0.2902(5) 0.2008(5) 0.0298(13) Uani 1 d . .
O1 O 0.2117(5) 0.0775(4) 0.0320(4) 0.0384(10) Uani 1 d . .
O2 O 0.1956(5) 0.3538(4) -0.0207(4) 0.0412(11) Uani 1 d . .
C25 C 0.1735(7) 0.1199(6) -0.0668(6) 0.0381(15) Uani 1 d . .
C26 C 0.1592(7) 0.3531(6) -0.1131(6) 0.0382(15) Uani 1 d . .
C28 C 0.1575(9) 0.0240(7) -0.1161(7) 0.053(2) Uani 1 d . .
H28A H 0.2454(9) 0.0234(7) -0.1716(7) 0.125(12) Uiso 1 calc R .
H28B H 0.0832(9) 0.0475(7) -0.1595(7) 0.125(12) Uiso 1 calc R .
H28C H 0.1339(9) -0.0596(7) -0.0486(7) 0.125(12) Uiso 1 calc R .
C29 C 0.1225(10) 0.4804(8) -0.2016(8) 0.069(2) Uani 1 d . .
H29A H 0.0985(10) 0.4720(8) -0.2689(8) 0.125(12) Uiso 1 calc R .
H29B H 0.2027(10) 0.5409(8) -0.2331(8) 0.125(12) Uiso 1 calc R .
H29C H 0.0427(10) 0.5098(8) -0.1595(8) 0.125(12) Uiso 1 calc R .
C27 C 0.1490(7) 0.2490(7) -0.1372(6) 0.044(2) Uani 1 d . .
H27 H 0.1224(7) 0.2660(7) -0.2098(6) 0.043(5) Uiso 1 calc R .

loop_
_atom_type_symbol
_atom_type_description
_atom_type_scat_dispersion_real
_atom_type_scat_dispersion_imag
_atom_type_scat_source
C C 0.0033 0.0016 'International Tables Vol C Tables 4.2.6.8 and 6.1.1.4'
H H 0.0000 0.0000 'International Tables Vol C Tables 4.2.6.8 and 6.1.1.4'
N N 0.0061 0.0033 'International Tables Vol C Tables 4.2.6.8 and 6.1.1.4'
O O 0.0106 0.0060 'International Tables Vol C Tables 4.2.6.8 and 6.1.1.4'
Ir Ir -1.4442 7.9887 'International Tables Vol C Tables 4.2.6.8 and 6.1.1.4'

loop_
_geom_angle_atom_site_label_1
_geom_angle_atom_site_label_2
_geom_angle_atom_site_label_3
_geom_angle
_geom_angle_site_symmetry_1
_geom_angle_site_symmetry_3
_geom_angle_publ_flag
C24 Ir1 C12 93.4(2) . . ?
C24 Ir1 N2 80.3(2) . . ?
C12 Ir1 N2 96.3(2) . . ?
C24 Ir1 N1 98.0(2) . . ?
C12 Ir1 N1 80.4(2) . . ?
N2 Ir1 N1 176.2(2) . . ?
C24 Ir1 O1 174.6(2) . . ?
C12 Ir1 O1 87.6(2) . . ?
N2 Ir1 O1 94.3(2) . . ?
N1 Ir1 O1 87.3(2) . . ?
C24 Ir1 O2 91.3(2) . . ?
C12 Ir1 O2 173.2(2) . . ?
N2 Ir1 O2 89.3(2) . . ?
N1 Ir1 O2 94.2(2) . . ?
O1 Ir1 O2 88.2(2) . . ?
C5 N1 C1 118.4(5) . . ?
C5 N1 Ir1 116.2(5) . . ?
C1 N1 Ir1 125.4(4) . . ?
N1 C1 C2 123.1(6) . . ?
C1 C2 C3 118.5(7) . . ?
C4 C3 C2 119.0(7) . . ?
C3 C4 C5 120.7(6) . . ?
N1 C5 C4 120.3(6) . . ?
N1 C5 C6 113.2(5) . . ?
C4 C5 C6 126.6(6) . . ?
C12 C6 C7 120.5(6) . . ?
C12 C6 C5 115.3(5) . . ?
C7 C6 C5 124.1(6) . . ?
C8 C7 C6 121.1(6) . . ?
C7 C8 C9 120.4(6) . . ?
C11 C9 C8 118.0(6) . . ?
C11 C9 C10 123.7(7) . . ?
C8 C9 C10 118.4(6) . . ?
C9 C11 C12 124.1(6) . . ?
C6 C12 C11 115.6(6) . . ?
C6 C12 Ir1 114.4(5) . . ?
C11 C12 Ir1 129.9(5) . . ?
C17 N2 C13 119.6(6) . . ?
C17 N2 Ir1 115.8(4) . . ?
C13 N2 Ir1 124.6(5) . . ?
N2 C13 C14 123.1(7) . . ?
C13 C14 C15 118.1(7) . . ?
C14 C15 C16 119.4(7) . . ?
C15 C16 C17 120.6(7) . . ?
N2 C17 C16 119.2(6) . . ?
N2 C17 C18 114.9(6) . . ?
C16 C17 C18 125.9(6) . . ?
C19 C18 C24 121.1(6) . . ?
C19 C18 C17 125.0(6) . . ?
C24 C18 C17 113.9(5) . . ?
C20 C19 C18 121.0(6) . . ?
C21 C20 C19 120.0(6) . . ?
C20 C21 C23 120.1(6) . . ?
C20 C21 C22 120.2(6) . . ?
C23 C21 C22 119.8(7) . . ?
C21 C23 C24 122.5(6) . . ?
C23 C24 C18 115.3(5) . . ?
C23 C24 Ir1 129.6(5) . . ?
C18 C24 Ir1 114.9(4) . . ?
C25 O1 Ir1 126.4(4) . . ?
C26 O2 Ir1 124.0(4) . . ?
O1 C25 C27 125.7(6) . . ?
O1 C25 C28 116.1(6) . . ?
C27 C25 C28 118.1(6) . . ?
O2 C26 C27 127.0(6) . . ?
O2 C26 C29 114.8(6) . . ?
C27 C26 C29 118.3(6) . . ?
C26 C27 C25 128.8(6) . . ?

loop_
_geom_bond_atom_site_label_1
_geom_bond_atom_site_label_2
_geom_bond_distance
_geom_bond_site_symmetry_2
_geom_bond_publ_flag
Ir1 C24 1.982(6) . ?
Ir1 C12 1.985(7) . ?
Ir1 N2 2.023(5) . ?
Ir1 N1 2.040(5) . ?
Ir1 O1 2.136(4) . ?
Ir1 O2 2.161(4) . ?
N1 C5 1.352(8) . ?
N1 C1 1.355(9) . ?
C1 C2 1.376(10) . ?
C2 C3 1.388(11) . ?
C3 C4 1.360(10) . ?
C4 C5 1.405(9) . ?
C5 C6 1.463(9) . ?
C6 C12 1.407(9) . ?
C6 C7 1.414(9) . ?
C7 C8 1.354(10) . ?
C8 C9 1.404(10) . ?
C9 C11 1.379(9) . ?
C9 C10 1.474(11) . ?
C11 C12 1.408(10) . ?
N2 C17 1.357(8) . ?
N2 C13 1.360(8) . ?
C13 C14 1.366(10) . ?
C14 C15 1.386(11) . ?
C15 C16 1.385(11) . ?
C16 C17 1.397(9) . ?
C17 C18 1.433(9) . ?
C18 C19 1.390(9) . ?
C18 C24 1.427(9) . ?
C19 C20 1.373(9) . ?
C20 C21 1.364(10) . ?
C21 C23 1.394(9) . ?
C21 C22 1.522(10) . ?
C23 C24 1.412(8) . ?
O1 C25 1.245(8) . ?
O2 C26 1.277(8) . ?
C25 C27 1.413(9) . ?
C25 C28 1.513(9) . ?
C26 C27 1.379(9) . ?
C26 C29 1.499(10) . ?
